data_7161032
loop_
_publ_author_name
'Tripathi, Neha'
'Ravikanth, Mangalampalli'

_publ_section_title
;
 Impact of phenothiazine-to-phenoxazine replacement in hexaphyrin
 frameworks on structural, spectroscopic, and redox properties.
;
_journal_issue 3
_journal_name_full 'Organic &amp; biomolecular chemistry'
_journal_page_first 697
_journal_page_last 707
_journal_paper_doi 10.1039/d5ob01774b
_journal_volume 24
_journal_year 2026
_chemical_formula_moiety 'C90 H60 F10 N6 O2, 2[CH2Cl2]'
_chemical_formula_sum 'C92 H64 Cl4 F10 N6 O2'
_chemical_formula_weight 1617.29
_space_group_crystal_system triclinic
_space_group_IT_number 2
_space_group_name_Hall '-P 1'
_space_group_name_H-M_alt 'P -1'
_atom_sites_solution_hydrogens mixed
_audit_creation_date 2025-11-09
_audit_creation_method
;
Olex2 1.5
(compiled 2025.05.31 svn.r86d253d1 for OlexSys, GUI svn.r7254)
;
_audit_update_record
;
2025-11-09 deposited with the CCDC.	2025-12-16 downloaded from the CCDC.
;
_cell_angle_alpha 69.226(13)
_cell_angle_beta 86.778(14)
_cell_angle_gamma 82.048(12)
_cell_formula_units_Z 1
_cell_length_a 12.130(11)
_cell_length_b 13.625(12)
_cell_length_c 16.090(15)
_cell_measurement_reflns_used 3000
_cell_measurement_temperature 150(2)
_cell_measurement_theta_max 28.3
_cell_measurement_theta_min 2.5
_cell_volume 2462(4)
_computing_molecular_graphics 'Olex2 1.5 (Dolomanov et al., 2009)'
_computing_publication_material 'Olex2 1.5 (Dolomanov et al., 2009)'
_computing_structure_refinement 'SHELXL 2018/3 (Sheldrick, 2015)'
_computing_structure_solution 'SHELXT 2014/5 (Sheldrick, 2014)'
_diffrn_ambient_temperature 150.00
_diffrn_measured_fraction_theta_full 0.972
_diffrn_measured_fraction_theta_max 0.972
_diffrn_measurement_device_type Rigaku
_diffrn_radiation_type MoK\a
_diffrn_radiation_wavelength 0.71073
_diffrn_reflns_av_R_equivalents 0.1425
_diffrn_reflns_av_unetI/netI 0.1962
_diffrn_reflns_Laue_measured_fraction_full 0.972
_diffrn_reflns_Laue_measured_fraction_max 0.972
_diffrn_reflns_limit_h_max 14
_diffrn_reflns_limit_h_min -14
_diffrn_reflns_limit_k_max 16
_diffrn_reflns_limit_k_min -16
_diffrn_reflns_limit_l_max 19
_diffrn_reflns_limit_l_min -19
_diffrn_reflns_number 23261
_diffrn_reflns_point_group_measured_fraction_full 0.972
_diffrn_reflns_point_group_measured_fraction_max 0.972
_diffrn_reflns_theta_full 25.000
_diffrn_reflns_theta_max 25.000
_diffrn_reflns_theta_min 2.161
_exptl_absorpt_coefficient_mu 0.183
_exptl_crystal_colour 'clear dark violet'
_exptl_crystal_colour_lustre clear
_exptl_crystal_colour_modifier dark
_exptl_crystal_colour_primary violet
_exptl_crystal_density_diffrn 1.091
_exptl_crystal_description block
_exptl_crystal_F_000 832
_exptl_crystal_size_max 0.5
_exptl_crystal_size_mid 0.3
_exptl_crystal_size_min 0.1
_refine_diff_density_max 0.231
_refine_diff_density_min -0.244
_refine_diff_density_rms 0.051
_refine_ls_extinction_method none
_refine_ls_goodness_of_fit_ref 0.955
_refine_ls_hydrogen_treatment mixed
_refine_ls_matrix_type full
_refine_ls_number_parameters 496
_refine_ls_number_reflns 8436
_refine_ls_number_restraints 0
_refine_ls_restrained_S_all 0.955
_refine_ls_R_factor_all 0.2243
_refine_ls_R_factor_gt 0.1075
_refine_ls_shift/su_max 0.000
_refine_ls_shift/su_mean 0.000
_refine_ls_structure_factor_coef Fsqd
_refine_ls_weighting_details 'w=1/[\s^2^(Fo^2^)+(0.1525P)^2^] where P=(Fo^2^+2Fc^2^)/3'
_refine_ls_weighting_scheme calc
_refine_ls_wR_factor_gt 0.2523
_refine_ls_wR_factor_ref 0.3451
_reflns_Friedel_coverage 0.000
_reflns_number_gt 2871
_reflns_number_total 8436
_reflns_threshold_expression 'I > 2\s(I)'
_cod_data_source_file d5ob01774b2.cif
_cod_data_source_block mr_knt_27_0m_a
_cod_database_code 7161032
_shelx_shelxl_version_number 2018/3
_shelx_space_group_comment
;
The symmetry employed for this shelxl refinement is uniquely defined
by the following loop, which should always be used as a source of
symmetry information in preference to the above space-group names.
They are only intended as comments.
;
_shelx_estimated_absorpt_t_max 0.982
_shelx_estimated_absorpt_t_min 0.914
_olex2_refinement_description
;
1.a Secondary CH2 refined with riding coordinates:
 C011(H01A,H01B)
1.b Aromatic/amide H refined with riding coordinates:
 N007(H007), C00F(H00F), C00H(H00H), C00L(H00L), C00M(H00M), C00R(H00R),
 C00S(H00S), C00Y(H00Y), C00Z(H00Z), C010(H010), C013(H013), C016(H016),
 C017(H017), C019(H019), C01A(H01C), C01C(H01D), C01H(H01K)
1.c Idealised Me refined as rotating group:
 C01D(H01E,H01F,H01G), C01F(H01H,H01I,H01J), C01I(H01L,H01M,H01N)
;
_smtbx_masks_void_probe_radius 1.2
_smtbx_masks_void_truncation_radius 1.2
_olex2_submission_special_instructions 'No special instructions were received'

loop_
_space_group_symop_operation_xyz
'x, y, z'
'-x, -y, -z'

loop_
_atom_site_label
_atom_site_type_symbol
_atom_site_fract_x
_atom_site_fract_y
_atom_site_fract_z
_atom_site_U_iso_or_equiv
_atom_site_adp_type
_atom_site_occupancy
_atom_site_site_symmetry_order
_atom_site_calc_flag
_atom_site_refinement_flags_posn
_atom_site_refinement_flags_adp
_atom_site_refinement_flags_occupancy
_atom_site_disorder_assembly
_atom_site_disorder_group
O001 O 0.3226(3) -0.0181(3) 0.4249(3) 0.0697(12) Uani 1 1 d . . . . .
F002 F 0.3498(3) 0.8296(3) 0.2927(3) 0.0914(12) Uani 1 1 d . . . . .
F003 F 0.3990(4) 0.7494(3) 0.0263(3) 0.0991(13) Uani 1 1 d . . . . .
F004 F 0.3406(4) 1.0385(3) 0.1950(3) 0.1118(15) Uani 1 1 d . . . . .
N005 N 0.3968(4) 0.0229(3) 0.5726(3) 0.0654(14) Uani 1 1 d . . . . .
N006 N 0.5015(4) 0.5108(3) 0.3229(3) 0.0664(14) Uani 1 1 d . . . . .
N007 N 0.3133(4) 0.4953(3) 0.2481(3) 0.0678(14) Uani 1 1 d . . . . .
H007 H 0.366910 0.455844 0.284214 0.081 Uiso 1 1 calc R U . . .
F008 F 0.3571(5) 1.1051(3) 0.0138(3) 0.1378(19) Uani 1 1 d . . . . .
F009 F 0.3825(5) 0.9580(4) -0.0692(3) 0.1301(18) Uani 1 1 d . . . . .
C00A C 0.3471(5) 0.1079(4) 0.4992(4) 0.0601(16) Uani 1 1 d . . . . .
C00B C 0.3860(5) -0.0823(4) 0.5792(4) 0.0559(15) Uani 1 1 d . . . . .
C00C C 0.3102(5) 0.0881(4) 0.4230(4) 0.0580(15) Uani 1 1 d . . . . .
C00D C 0.3496(5) -0.1007(4) 0.5039(4) 0.0604(16) Uani 1 1 d . . . . .
C00E C 0.4768(5) 0.6170(5) 0.2783(4) 0.0665(17) Uani 1 1 d . . . . .
C00F C 0.4156(5) -0.1718(4) 0.6528(4) 0.0670(17) Uani 1 1 d . . . . .
H00F H 0.442374 -0.162825 0.703689 0.080 Uiso 1 1 calc R U . . .
C00G C 0.7567(5) 0.3915(4) 0.4714(4) 0.0645(17) Uani 1 1 d . . . . .
C00H C 0.2615(5) 0.1661(4) 0.3523(4) 0.0627(16) Uani 1 1 d . . . . .
H00H H 0.233824 0.146926 0.306898 0.075 Uiso 1 1 calc R U . . .
C00I C 0.6007(5) 0.4943(4) 0.3737(4) 0.0659(17) Uani 1 1 d . . . . .
C00J C 0.2493(5) 0.2733(4) 0.3415(4) 0.0609(16) Uani 1 1 d . . . . .
C00K C 0.3649(5) -0.2930(4) 0.5817(4) 0.0640(17) Uani 1 1 d . . . . .
C00L C 0.4079(5) -0.2768(4) 0.6561(4) 0.0643(17) Uani 1 1 d . . . . .
H00L H 0.431247 -0.335691 0.707620 0.077 Uiso 1 1 calc R U . . .
C00M C 0.3349(5) 0.2152(4) 0.4896(4) 0.0664(17) Uani 1 1 d . . . . .
H00M H 0.359686 0.234558 0.535917 0.080 Uiso 1 1 calc R U . . .
C00N C 0.6569(5) 0.3982(4) 0.4191(4) 0.0628(17) Uani 1 1 d . . . . .
C00O C 0.9570(6) 0.3745(4) 0.5704(5) 0.0733(19) Uani 1 1 d . . . . .
C00P C 0.5624(5) 0.6729(5) 0.2993(5) 0.076(2) Uani 1 1 d . . . . .
H00P H 0.563(5) 0.754(5) 0.276(4) 0.091 Uiso 1 1 d . U . . .
C00Q C 0.1923(5) 0.3540(5) 0.2626(4) 0.0679(18) Uani 1 1 d . . . . .
C00R C 0.2878(5) 0.2939(5) 0.4145(4) 0.0705(18) Uani 1 1 d . . . . .
H00R H 0.281103 0.365286 0.411918 0.085 Uiso 1 1 calc R U . . .
C00S C 0.3381(5) -0.2028(4) 0.5066(4) 0.0667(18) Uani 1 1 d . . . . .
H00S H 0.311113 -0.211002 0.455501 0.080 Uiso 1 1 calc R U . . .
C00T C 0.3610(6) 0.8566(5) 0.2048(5) 0.0724(19) Uani 1 1 d . . . . .
C00U C 0.0981(6) 0.3254(5) 0.2233(5) 0.0726(19) Uani 1 1 d . . . . .
C00V C 0.3086(5) 0.6008(4) 0.2051(4) 0.0691(18) Uani 1 1 d . . . . .
C00W C 0.6354(5) 0.5976(5) 0.3573(5) 0.0691(19) Uani 1 1 d . . . . .
H00W H 0.683(5) 0.616(5) 0.389(4) 0.083 Uiso 1 1 d . U . . .
C00X C 0.2182(6) 0.4565(5) 0.2265(4) 0.0690(18) Uani 1 1 d . . . . .
C00Y C 0.2054(5) 0.6357(5) 0.1512(4) 0.0703(18) Uani 1 1 d . . . . .
H00Y H 0.180283 0.706194 0.114363 0.084 Uiso 1 1 calc R U . . .
C00Z C 0.8641(5) 0.3498(5) 0.4493(5) 0.078(2) Uani 1 1 d . . . . .
H00Z H 0.870866 0.326569 0.399874 0.094 Uiso 1 1 calc R U . . .
C010 C -0.0747(6) 0.2443(4) 0.2429(5) 0.0729(19) Uani 1 1 d . . . . .
H010 H -0.129740 0.208399 0.281718 0.087 Uiso 1 1 calc R U . . .
C011 C 0.4327(5) 0.0448(5) 0.6501(4) 0.0710(18) Uani 1 1 d . . . . .
H01A H 0.465902 0.111928 0.628368 0.085 Uiso 1 1 calc R U . . .
H01B H 0.491355 -0.012341 0.681922 0.085 Uiso 1 1 calc R U . . .
C012 C 0.3759(5) 0.7814(4) 0.1620(5) 0.0693(18) Uani 1 1 d . . . . .
C013 C 0.8483(6) 0.4196(5) 0.5923(5) 0.0768(19) Uani 1 1 d . . . . .
H013 H 0.841672 0.446362 0.639654 0.092 Uiso 1 1 calc R U . . .
C014 C -0.0876(7) 0.2719(5) 0.1531(5) 0.082(2) Uani 1 1 d . . . . .
C015 C 0.3853(6) 0.6634(5) 0.2170(4) 0.0708(18) Uani 1 1 d . . . . .
C016 C 0.0163(6) 0.2668(5) 0.2798(5) 0.081(2) Uani 1 1 d . . . . .
H016 H 0.023732 0.243214 0.342575 0.097 Uiso 1 1 calc R U . . .
C017 C 0.7532(6) 0.4244(4) 0.5447(5) 0.0721(18) Uani 1 1 d . . . . .
H017 H 0.683284 0.451053 0.563116 0.086 Uiso 1 1 calc R U . . .
C018 C 0.3541(6) 0.9659(5) 0.1529(6) 0.081(2) Uani 1 1 d . . . . .
C019 C 0.1546(6) 0.5517(5) 0.1635(5) 0.079(2) Uani 1 1 d . . . . .
H019 H 0.087211 0.552426 0.135794 0.095 Uiso 1 1 calc R U . . .
C01A C 0.9586(7) 0.3417(5) 0.4963(5) 0.091(2) Uani 1 1 d . . . . .
H01C H 1.027519 0.312817 0.478075 0.109 Uiso 1 1 calc R U . . .
C01B C 0.3833(6) 0.8187(5) 0.0726(5) 0.0745(19) Uani 1 1 d . . . . .
C01C C 0.0857(6) 0.3495(5) 0.1331(5) 0.084(2) Uani 1 1 d . . . . .
H01D H 0.141666 0.383055 0.093818 0.100 Uiso 1 1 calc R U . . .
C01D C 0.3397(6) 0.0531(5) 0.7148(5) 0.086(2) Uani 1 1 d . . . . .
H01E H 0.281319 0.109814 0.684052 0.129 Uiso 1 1 calc R U . . .
H01F H 0.369008 0.068944 0.763539 0.129 Uiso 1 1 calc R U . . .
H01G H 0.308465 -0.014157 0.738847 0.129 Uiso 1 1 calc R U . . .
C01E C 0.3597(7) 0.9997(5) 0.0618(6) 0.099(3) Uani 1 1 d . . . . .
C01F C 1.0568(6) 0.3674(5) 0.6210(5) 0.097(2) Uani 1 1 d . . . . .
H01H H 1.104774 0.419114 0.584576 0.145 Uiso 1 1 calc R U . . .
H01I H 1.097478 0.295997 0.636872 0.145 Uiso 1 1 calc R U . . .
H01J H 1.034660 0.382399 0.675210 0.145 Uiso 1 1 calc R U . . .
C01G C 0.3736(6) 0.9269(6) 0.0208(5) 0.090(2) Uani 1 1 d . . . . .
C01H C -0.0082(8) 0.3262(6) 0.0963(5) 0.097(2) Uani 1 1 d . . . . .
H01K H -0.015893 0.347632 0.033763 0.117 Uiso 1 1 calc R U . . .
C01I C -0.1882(7) 0.2464(6) 0.1126(5) 0.113(3) Uani 1 1 d . . . . .
H01L H -0.170238 0.176846 0.106598 0.170 Uiso 1 1 calc R U . . .
H01M H -0.204628 0.300455 0.053966 0.170 Uiso 1 1 calc R U . . .
H01N H -0.253226 0.245770 0.151684 0.170 Uiso 1 1 calc R U . . .

loop_
_atom_site_aniso_label
_atom_site_aniso_U_11
_atom_site_aniso_U_22
_atom_site_aniso_U_33
_atom_site_aniso_U_23
_atom_site_aniso_U_13
_atom_site_aniso_U_12
O001 0.070(3) 0.059(2) 0.083(3) -0.028(2) -0.031(2) 0.005(2)
F002 0.119(3) 0.079(2) 0.080(3) -0.037(2) -0.015(3) 0.002(2)
F003 0.109(3) 0.114(3) 0.086(3) -0.044(3) -0.016(2) -0.021(2)
F004 0.133(4) 0.071(2) 0.138(4) -0.047(3) -0.036(3) 0.005(2)
N005 0.071(3) 0.058(3) 0.071(4) -0.025(3) -0.030(3) 0.000(2)
N006 0.074(3) 0.056(3) 0.069(4) -0.025(3) -0.014(3) 0.007(2)
N007 0.068(3) 0.056(3) 0.076(4) -0.021(3) -0.024(3) 0.006(2)
F008 0.187(5) 0.072(3) 0.132(4) 0.001(3) -0.047(4) -0.023(3)
F009 0.185(5) 0.121(3) 0.080(4) -0.016(3) -0.025(3) -0.046(3)
C00A 0.071(4) 0.055(3) 0.047(4) -0.010(3) -0.001(3) -0.002(3)
C00B 0.056(3) 0.052(3) 0.061(4) -0.022(3) -0.020(3) 0.002(3)
C00C 0.049(3) 0.067(4) 0.053(4) -0.017(3) -0.010(3) 0.003(3)
C00D 0.058(4) 0.063(4) 0.055(4) -0.012(3) -0.025(3) -0.002(3)
C00E 0.067(4) 0.069(4) 0.067(5) -0.027(3) -0.020(3) -0.004(3)
C00F 0.069(4) 0.067(4) 0.069(5) -0.029(4) -0.016(3) -0.002(3)
C00G 0.062(4) 0.066(3) 0.071(5) -0.029(3) -0.032(3) -0.002(3)
C00H 0.060(4) 0.066(4) 0.061(4) -0.023(3) -0.010(3) 0.002(3)
C00I 0.068(4) 0.060(4) 0.067(5) -0.020(3) -0.020(3) 0.000(3)
C00J 0.060(4) 0.050(3) 0.079(5) -0.026(3) -0.021(3) -0.011(3)
C00K 0.074(4) 0.053(3) 0.066(5) -0.020(3) -0.034(3) 0.002(3)
C00L 0.051(3) 0.056(3) 0.074(5) -0.010(3) -0.021(3) 0.004(3)
C00M 0.069(4) 0.059(4) 0.068(5) -0.016(3) -0.013(3) -0.008(3)
C00N 0.057(4) 0.062(3) 0.075(5) -0.032(3) -0.012(3) -0.001(3)
C00O 0.078(5) 0.057(3) 0.083(5) -0.015(4) -0.043(4) -0.012(3)
C00P 0.061(4) 0.074(4) 0.096(6) -0.036(4) -0.011(4) 0.000(3)
C00Q 0.062(4) 0.066(4) 0.068(5) -0.020(3) -0.021(3) 0.014(3)
C00R 0.083(5) 0.055(3) 0.066(5) -0.011(3) -0.010(4) -0.004(3)
C00S 0.071(4) 0.046(3) 0.085(5) -0.025(3) -0.029(4) -0.001(3)
C00T 0.092(5) 0.063(4) 0.060(5) -0.022(4) -0.015(4) 0.004(3)
C00U 0.092(5) 0.063(4) 0.067(5) -0.024(4) -0.032(4) -0.006(4)
C00V 0.078(4) 0.059(4) 0.077(5) -0.035(4) -0.022(4) 0.005(3)
C00W 0.056(4) 0.070(4) 0.084(5) -0.033(4) -0.016(4) 0.005(3)
C00X 0.075(4) 0.064(4) 0.070(5) -0.028(4) -0.015(4) -0.001(3)
C00Y 0.068(4) 0.064(4) 0.078(5) -0.021(3) -0.034(4) -0.003(3)
C00Z 0.065(4) 0.097(5) 0.083(5) -0.047(4) -0.028(4) 0.007(4)
C010 0.067(4) 0.066(4) 0.089(6) -0.029(4) -0.026(4) -0.005(3)
C011 0.080(4) 0.066(4) 0.071(5) -0.027(3) -0.019(4) -0.008(3)
C012 0.088(5) 0.063(4) 0.059(5) -0.024(3) -0.007(4) -0.006(3)
C013 0.075(5) 0.073(4) 0.094(6) -0.036(4) -0.022(4) -0.018(3)
C014 0.109(6) 0.077(4) 0.061(5) -0.023(4) -0.041(5) -0.007(4)
C015 0.087(5) 0.070(4) 0.058(4) -0.022(3) -0.018(4) -0.013(4)
C016 0.094(5) 0.062(4) 0.080(5) -0.022(4) -0.021(5) 0.015(4)
C017 0.075(4) 0.064(4) 0.078(5) -0.025(4) -0.021(4) -0.002(3)
C018 0.082(5) 0.066(4) 0.106(7) -0.040(5) -0.037(4) -0.005(3)
C019 0.096(5) 0.062(4) 0.081(5) -0.021(4) -0.017(4) -0.014(4)
C01A 0.093(6) 0.089(5) 0.100(6) -0.043(5) -0.027(5) -0.001(4)
C01B 0.083(5) 0.076(4) 0.077(5) -0.038(4) -0.013(4) -0.015(3)
C01C 0.092(5) 0.100(5) 0.065(5) -0.030(4) -0.020(4) -0.021(4)
C01D 0.099(5) 0.091(5) 0.072(5) -0.036(4) -0.014(4) -0.003(4)
C01E 0.134(7) 0.057(4) 0.089(7) -0.001(5) -0.014(5) -0.014(4)
C01F 0.090(5) 0.078(4) 0.119(7) -0.024(4) -0.055(5) -0.011(4)
C01G 0.100(6) 0.105(6) 0.055(5) -0.014(5) -0.018(4) -0.014(4)
C01H 0.142(7) 0.096(5) 0.055(5) -0.020(4) -0.032(5) -0.024(5)
C01I 0.118(7) 0.136(6) 0.105(7) -0.053(6) -0.051(5) -0.033(5)

loop_
_atom_type_symbol
_atom_type_description
_atom_type_scat_dispersion_real
_atom_type_scat_dispersion_imag
_atom_type_scat_source
C C 0.0033 0.0016 'International Tables Vol C Tables 4.2.6.8 and 6.1.1.4'
H H 0.0000 0.0000 'International Tables Vol C Tables 4.2.6.8 and 6.1.1.4'
Cl Cl 0.1484 0.1585 'International Tables Vol C Tables 4.2.6.8 and 6.1.1.4'
F F 0.0171 0.0103 'International Tables Vol C Tables 4.2.6.8 and 6.1.1.4'
N N 0.0061 0.0033 'International Tables Vol C Tables 4.2.6.8 and 6.1.1.4'
O O 0.0106 0.0060 'International Tables Vol C Tables 4.2.6.8 and 6.1.1.4'

loop_
_geom_angle_atom_site_label_1
_geom_angle_atom_site_label_2
_geom_angle_atom_site_label_3
_geom_angle
_geom_angle_site_symmetry_1
_geom_angle_site_symmetry_3
_geom_angle_publ_flag
C00D O001 C00C 119.7(5) . . ?
C00A N005 C00B 118.3(5) . . ?
C00A N005 C011 119.3(4) . . ?
C00B N005 C011 120.6(5) . . ?
C00E N006 C00I 108.0(5) . . ?
C00V N007 H007 124.8 . . ?
C00V N007 C00X 110.5(5) . . ?
C00X N007 H007 124.8 . . ?
N005 C00A C00C 120.2(5) . . ?
C00M C00A N005 125.6(6) . . ?
C00M C00A C00C 114.1(5) . . ?
N005 C00B C00D 119.3(5) . . ?
C00F C00B N005 124.7(5) . . ?
C00F C00B C00D 115.8(5) . . ?
O001 C00C C00A 118.4(5) . . ?
C00H C00C O001 119.3(6) . . ?
C00H C00C C00A 122.3(5) . . ?
O001 C00D C00B 121.3(5) . . ?
O001 C00D C00S 117.0(5) . . ?
C00S C00D C00B 121.7(5) . . ?
N006 C00E C00P 108.9(5) . . ?
N006 C00E C015 123.9(6) . . ?
C015 C00E C00P 127.2(6) . . ?
C00B C00F H00F 118.3 . . ?
C00B C00F C00L 123.4(6) . . ?
C00L C00F H00F 118.3 . . ?
C00Z C00G C00N 121.2(6) . . ?
C017 C00G C00N 123.5(6) . . ?
C017 C00G C00Z 115.3(6) . . ?
C00C C00H H00H 117.9 . . ?
C00C C00H C00J 124.2(6) . . ?
C00J C00H H00H 117.9 . . ?
N006 C00I C00W 107.4(5) . . ?
C00N C00I N006 124.8(5) . . ?
C00N C00I C00W 127.4(6) . . ?
C00H C00J C00Q 120.8(6) . . ?
C00H C00J C00R 114.0(6) . . ?
C00R C00J C00Q 125.1(5) . . ?
C00L C00K C00N 124.4(5) . 2_656 ?
C00S C00K C00L 116.6(5) . . ?
C00S C00K C00N 119.0(6) . 2_656 ?
C00F C00L C00K 119.8(5) . . ?
C00F C00L H00L 120.1 . . ?
C00K C00L H00L 120.1 . . ?
C00A C00M H00M 119.0 . . ?
C00R C00M C00A 122.1(6) . . ?
C00R C00M H00M 119.0 . . ?
C00G C00N C00K 113.2(5) . 2_656 ?
C00I C00N C00G 119.6(5) . . ?
C00I C00N C00K 127.0(6) . 2_656 ?
C013 C00O C01F 121.5(6) . . ?
C01A C00O C013 114.8(6) . . ?
C01A C00O C01F 123.6(7) . . ?
C00E C00P H00P 125(4) . . ?
C00W C00P C00E 107.1(6) . . ?
C00W C00P H00P 127(4) . . ?
C00J C00Q C00U 118.6(5) . . ?
C00X C00Q C00J 123.0(6) . . ?
C00X C00Q C00U 118.3(6) . . ?
C00J C00R H00R 118.4 . . ?
C00M C00R C00J 123.3(6) . . ?
C00M C00R H00R 118.4 . . ?
C00D C00S H00S 118.7 . . ?
C00K C00S C00D 122.6(6) . . ?
C00K C00S H00S 118.7 . . ?
F002 C00T C012 122.7(6) . . ?
F002 C00T C018 117.9(6) . . ?
C012 C00T C018 119.4(6) . . ?
C016 C00U C00Q 120.2(7) . . ?
C01C C00U C00Q 123.6(7) . . ?
C01C C00U C016 116.2(7) . . ?
N007 C00V C00Y 107.3(5) . . ?
N007 C00V C015 124.2(6) . . ?
C015 C00V C00Y 128.4(5) . . ?
C00I C00W H00W 129(4) . . ?
C00P C00W C00I 108.6(6) . . ?
C00P C00W H00W 121(4) . . ?
N007 C00X C019 104.0(5) . . ?
C00Q C00X N007 126.2(6) . . ?
C00Q C00X C019 129.7(6) . . ?
C00V C00Y H00Y 125.9 . . ?
C019 C00Y C00V 108.2(6) . . ?
C019 C00Y H00Y 125.9 . . ?
C00G C00Z H00Z 118.5 . . ?
C01A C00Z C00G 123.0(6) . . ?
C01A C00Z H00Z 118.5 . . ?
C014 C010 H010 118.6 . . ?
C014 C010 C016 122.8(7) . . ?
C016 C010 H010 118.6 . . ?
N005 C011 H01A 108.8 . . ?
N005 C011 H01B 108.8 . . ?
N005 C011 C01D 113.9(6) . . ?
H01A C011 H01B 107.7 . . ?
C01D C011 H01A 108.8 . . ?
C01D C011 H01B 108.8 . . ?
C00T C012 C015 120.0(6) . . ?
C01B C012 C00T 117.1(6) . . ?
C01B C012 C015 122.9(5) . . ?
C00O C013 H013 119.4 . . ?
C017 C013 C00O 121.2(6) . . ?
C017 C013 H013 119.4 . . ?
C010 C014 C01H 118.5(7) . . ?
C010 C014 C01I 122.6(8) . . ?
C01H C014 C01I 118.9(7) . . ?
C00E C015 C012 118.7(6) . . ?
C00V C015 C00E 121.1(5) . . ?
C00V C015 C012 120.2(6) . . ?
C00U C016 H016 119.9 . . ?
C010 C016 C00U 120.2(7) . . ?
C010 C016 H016 119.9 . . ?
C00G C017 C013 122.9(6) . . ?
C00G C017 H017 118.5 . . ?
C013 C017 H017 118.5 . . ?
F004 C018 C00T 119.0(7) . . ?
C01E C018 F004 119.8(6) . . ?
C01E C018 C00T 121.2(6) . . ?
C00X C019 H019 125.0 . . ?
C00Y C019 C00X 110.0(6) . . ?
C00Y C019 H019 125.0 . . ?
C00O C01A H01C 118.7 . . ?
C00Z C01A C00O 122.7(7) . . ?
C00Z C01A H01C 118.7 . . ?
F003 C01B C01G 116.0(7) . . ?
C012 C01B F003 120.2(6) . . ?
C012 C01B C01G 123.7(6) . . ?
C00U C01C H01D 118.6 . . ?
C00U C01C C01H 122.8(7) . . ?
C01H C01C H01D 118.6 . . ?
C011 C01D H01E 109.5 . . ?
C011 C01D H01F 109.5 . . ?
C011 C01D H01G 109.5 . . ?
H01E C01D H01F 109.5 . . ?
H01E C01D H01G 109.5 . . ?
H01F C01D H01G 109.5 . . ?
F008 C01E C018 119.8(7) . . ?
C01G C01E F008 120.8(8) . . ?
C01G C01E C018 119.3(7) . . ?
C00O C01F H01H 109.5 . . ?
C00O C01F H01I 109.5 . . ?
C00O C01F H01J 109.5 . . ?
H01H C01F H01I 109.5 . . ?
H01H C01F H01J 109.5 . . ?
H01I C01F H01J 109.5 . . ?
F009 C01G C01B 120.1(7) . . ?
F009 C01G C01E 120.6(7) . . ?
C01E C01G C01B 119.3(7) . . ?
C014 C01H C01C 119.4(7) . . ?
C014 C01H H01K 120.3 . . ?
C01C C01H H01K 120.3 . . ?
C014 C01I H01L 109.5 . . ?
C014 C01I H01M 109.5 . . ?
C014 C01I H01N 109.5 . . ?
H01L C01I H01M 109.5 . . ?
H01L C01I H01N 109.5 . . ?
H01M C01I H01N 109.5 . . ?

loop_
_geom_bond_atom_site_label_1
_geom_bond_atom_site_label_2
_geom_bond_distance
_geom_bond_site_symmetry_2
_geom_bond_publ_flag
O001 C00C 1.423(6) . ?
O001 C00D 1.385(6) . ?
F002 C00T 1.333(7) . ?
F003 C01B 1.384(7) . ?
F004 C018 1.373(7) . ?
N005 C00A 1.420(7) . ?
N005 C00B 1.423(7) . ?
N005 C011 1.480(7) . ?
N006 C00E 1.365(7) . ?
N006 C00I 1.440(7) . ?
N007 H007 0.8800 . ?
N007 C00V 1.350(7) . ?
N007 C00X 1.441(8) . ?
F008 C01E 1.365(7) . ?
F009 C01G 1.358(8) . ?
C00A C00C 1.452(8) . ?
C00A C00M 1.401(7) . ?
C00B C00D 1.426(8) . ?
C00B C00F 1.386(8) . ?
C00C C00H 1.347(8) . ?
C00D C00S 1.402(7) . ?
C00E C00P 1.488(9) . ?
C00E C015 1.446(8) . ?
C00F H00F 0.9500 . ?
C00F C00L 1.429(8) . ?
C00G C00N 1.487(8) . ?
C00G C00Z 1.426(8) . ?
C00G C017 1.400(8) . ?
C00H H00H 0.9500 . ?
C00H C00J 1.395(7) . ?
C00I C00N 1.358(7) . ?
C00I C00W 1.454(8) . ?
C00J C00Q 1.483(8) . ?
C00J C00R 1.418(8) . ?
C00K C00L 1.430(8) . ?
C00K C00N 1.497(8) 2_656 ?
C00K C00S 1.398(8) . ?
C00L H00L 0.9500 . ?
C00M H00M 0.9500 . ?
C00M C00R 1.387(8) . ?
C00O C013 1.456(9) . ?
C00O C01A 1.412(9) . ?
C00O C01F 1.470(8) . ?
C00P H00P 1.04(6) . ?
C00P C00W 1.368(9) . ?
C00Q C00U 1.497(9) . ?
C00Q C00X 1.382(8) . ?
C00R H00R 0.9500 . ?
C00S H00S 0.9500 . ?
C00T C012 1.411(8) . ?
C00T C018 1.419(9) . ?
C00U C016 1.432(9) . ?
C00U C01C 1.381(9) . ?
C00V C00Y 1.486(8) . ?
C00V C015 1.409(9) . ?
C00W H00W 0.91(6) . ?
C00X C019 1.477(8) . ?
C00Y H00Y 0.9500 . ?
C00Y C019 1.323(8) . ?
C00Z H00Z 0.9500 . ?
C00Z C01A 1.378(9) . ?
C010 H010 0.9500 . ?
C010 C014 1.370(9) . ?
C010 C016 1.401(9) . ?
C011 H01A 0.9900 . ?
C011 H01B 0.9900 . ?
C011 C01D 1.512(9) . ?
C012 C015 1.528(8) . ?
C012 C01B 1.347(9) . ?
C013 H013 0.9500 . ?
C013 C017 1.401(8) . ?
C014 C01H 1.389(10) . ?
C014 C01I 1.549(10) . ?
C016 H016 0.9500 . ?
C017 H017 0.9500 . ?
C018 C01E 1.372(10) . ?
C019 H019 0.9500 . ?
C01A H01C 0.9500 . ?
C01B C01G 1.406(9) . ?
C01C H01D 0.9500 . ?
C01C C01H 1.434(10) . ?
C01D H01E 0.9800 . ?
C01D H01F 0.9800 . ?
C01D H01G 0.9800 . ?
C01E C01G 1.362(10) . ?
C01F H01H 0.9800 . ?
C01F H01I 0.9800 . ?
C01F H01J 0.9800 . ?
C01H H01K 0.9500 . ?
C01I H01L 0.9800 . ?
C01I H01M 0.9800 . ?
C01I H01N 0.9800 . ?

loop_
_geom_torsion_atom_site_label_1
_geom_torsion_atom_site_label_2
_geom_torsion_atom_site_label_3
_geom_torsion_atom_site_label_4
_geom_torsion
_geom_torsion_site_symmetry_1
_geom_torsion_site_symmetry_2
_geom_torsion_site_symmetry_3
_geom_torsion_site_symmetry_4
_geom_torsion_publ_flag
O001 C00C C00H C00J -177.2(5) . . . . ?
O001 C00D C00S C00K 178.6(5) . . . . ?
F002 C00T C012 C015 -2.9(10) . . . . ?
F002 C00T C012 C01B 178.3(6) . . . . ?
F002 C00T C018 F004 2.5(9) . . . . ?
F002 C00T C018 C01E -177.0(7) . . . . ?
F003 C01B C01G F009 -1.6(10) . . . . ?
F003 C01B C01G C01E -179.0(7) . . . . ?
F004 C018 C01E F008 3.1(12) . . . . ?
F004 C018 C01E C01G 179.7(7) . . . . ?
N005 C00A C00C O001 1.5(8) . . . . ?
N005 C00A C00C C00H 179.3(5) . . . . ?
N005 C00A C00M C00R 178.3(6) . . . . ?
N005 C00B C00D O001 -1.1(8) . . . . ?
N005 C00B C00D C00S 179.7(5) . . . . ?
N005 C00B C00F C00L -177.5(5) . . . . ?
N006 C00E C00P C00W -0.8(7) . . . . ?
N006 C00E C015 C00V 5.6(10) . . . . ?
N006 C00E C015 C012 -171.8(5) . . . . ?
N006 C00I C00N C00G -178.2(6) . . . . ?
N006 C00I C00N C00K 6.8(10) . . . 2_656 ?
N006 C00I C00W C00P -0.5(7) . . . . ?
N007 C00V C00Y C019 -0.4(7) . . . . ?
N007 C00V C015 C00E -0.3(10) . . . . ?
N007 C00V C015 C012 177.1(5) . . . . ?
N007 C00X C019 C00Y -1.0(7) . . . . ?
F008 C01E C01G F009 -1.6(13) . . . . ?
F008 C01E C01G C01B 175.8(7) . . . . ?
C00A N005 C00B C00D 14.3(8) . . . . ?
C00A N005 C00B C00F -170.2(6) . . . . ?
C00A N005 C011 C01D 82.1(7) . . . . ?
C00A C00C C00H C00J 5.1(9) . . . . ?
C00A C00M C00R C00J -0.6(10) . . . . ?
C00B N005 C00A C00C -14.4(8) . . . . ?
C00B N005 C00A C00M 169.6(5) . . . . ?
C00B N005 C011 C01D -82.5(6) . . . . ?
C00B C00D C00S C00K -2.1(9) . . . . ?
C00B C00F C00L C00K -1.8(9) . . . . ?
C00C O001 C00D C00B -12.1(8) . . . . ?
C00C O001 C00D C00S 167.1(5) . . . . ?
C00C C00A C00M C00R 2.1(8) . . . . ?
C00C C00H C00J C00Q -178.6(6) . . . . ?
C00C C00H C00J C00R -3.1(9) . . . . ?
C00D O001 C00C C00A 11.8(7) . . . . ?
C00D O001 C00C C00H -166.0(5) . . . . ?
C00D C00B C00F C00L -1.8(9) . . . . ?
C00E N006 C00I C00N -172.8(6) . . . . ?
C00E N006 C00I C00W 0.1(7) . . . . ?
C00E C00P C00W C00I 0.8(7) . . . . ?
C00F C00B C00D O001 -177.0(5) . . . . ?
C00F C00B C00D C00S 3.7(8) . . . . ?
C00G C00Z C01A C00O -0.3(11) . . . . ?
C00H C00J C00Q C00U 33.5(8) . . . . ?
C00H C00J C00Q C00X -150.1(6) . . . . ?
C00H C00J C00R C00M 0.8(9) . . . . ?
C00I N006 C00E C00P 0.4(7) . . . . ?
C00I N006 C00E C015 176.9(6) . . . . ?
C00J C00Q C00U C016 42.7(8) . . . . ?
C00J C00Q C00U C01C -135.3(6) . . . . ?
C00J C00Q C00X N007 11.5(10) . . . . ?
C00J C00Q C00X C019 -164.0(6) . . . . ?
C00L C00K C00S C00D -1.6(9) . . . . ?
C00M C00A C00C O001 177.9(5) . . . . ?
C00M C00A C00C C00H -4.3(8) . . . . ?
C00N C00G C00Z C01A -179.6(6) . . . . ?
C00N C00G C017 C013 -178.7(6) . . . . ?
C00N C00I C00W C00P 172.1(6) . . . . ?
C00N C00K C00L C00F -174.0(5) 2_656 . . . ?
C00N C00K C00S C00D 176.1(5) 2_656 . . . ?
C00O C013 C017 C00G -3.2(9) . . . . ?
C00P C00E C015 C00V -178.5(6) . . . . ?
C00P C00E C015 C012 4.0(10) . . . . ?
C00Q C00J C00R C00M 176.1(6) . . . . ?
C00Q C00U C016 C010 177.0(5) . . . . ?
C00Q C00U C01C C01H -176.7(6) . . . . ?
C00Q C00X C019 C00Y 175.2(6) . . . . ?
C00R C00J C00Q C00U -141.4(6) . . . . ?
C00R C00J C00Q C00X 35.0(9) . . . . ?
C00S C00K C00L C00F 3.4(8) . . . . ?
C00T C012 C015 C00E -61.9(9) . . . . ?
C00T C012 C015 C00V 120.7(7) . . . . ?
C00T C012 C01B F003 179.4(6) . . . . ?
C00T C012 C01B C01G -2.0(11) . . . . ?
C00T C018 C01E F008 -177.5(6) . . . . ?
C00T C018 C01E C01G -0.9(12) . . . . ?
C00U C00Q C00X N007 -172.2(6) . . . . ?
C00U C00Q C00X C019 12.4(10) . . . . ?
C00U C01C C01H C014 -3.6(10) . . . . ?
C00V N007 C00X C00Q -175.6(6) . . . . ?
C00V N007 C00X C019 0.7(6) . . . . ?
C00V C00Y C019 C00X 0.9(8) . . . . ?
C00W C00I C00N C00G 10.4(10) . . . . ?
C00W C00I C00N C00K -164.7(6) . . . 2_656 ?
C00X N007 C00V C00Y -0.2(7) . . . . ?
C00X N007 C00V C015 175.5(6) . . . . ?
C00X C00Q C00U C016 -133.9(6) . . . . ?
C00X C00Q C00U C01C 48.1(8) . . . . ?
C00Y C00V C015 C00E 174.5(6) . . . . ?
C00Y C00V C015 C012 -8.0(10) . . . . ?
C00Z C00G C00N C00I -116.6(7) . . . . ?
C00Z C00G C00N C00K 59.1(8) . . . 2_656 ?
C00Z C00G C017 C013 1.6(9) . . . . ?
C010 C014 C01H C01C 1.4(10) . . . . ?
C011 N005 C00A C00C -179.3(5) . . . . ?
C011 N005 C00A C00M 4.7(9) . . . . ?
C011 N005 C00B C00D 179.0(5) . . . . ?
C011 N005 C00B C00F -5.5(8) . . . . ?
C012 C00T C018 F004 -179.4(6) . . . . ?
C012 C00T C018 C01E 1.2(11) . . . . ?
C012 C01B C01G F009 179.7(7) . . . . ?
C012 C01B C01G C01E 2.3(12) . . . . ?
C013 C00O C01A C00Z -1.2(10) . . . . ?
C014 C010 C016 C00U 3.0(9) . . . . ?
C015 C00E C00P C00W -177.1(6) . . . . ?
C015 C00V C00Y C019 -175.9(7) . . . . ?
C015 C012 C01B F003 0.6(10) . . . . ?
C015 C012 C01B C01G 179.3(7) . . . . ?
C016 C00U C01C C01H 5.2(9) . . . . ?
C016 C010 C014 C01H -1.2(9) . . . . ?
C016 C010 C014 C01I 179.8(6) . . . . ?
C017 C00G C00N C00I 63.8(9) . . . . ?
C017 C00G C00N C00K -120.5(6) . . . 2_656 ?
C017 C00G C00Z C01A 0.1(10) . . . . ?
C018 C00T C012 C015 179.0(6) . . . . ?
C018 C00T C012 C01B 0.3(10) . . . . ?
C018 C01E C01G F009 -178.2(7) . . . . ?
C018 C01E C01G C01B -0.8(12) . . . . ?
C01A C00O C013 C017 2.9(9) . . . . ?
C01B C012 C015 C00E 116.8(8) . . . . ?
C01B C012 C015 C00V -60.6(9) . . . . ?
C01C C00U C016 C010 -4.9(8) . . . . ?
C01F C00O C013 C017 -178.8(6) . . . . ?
C01F C00O C01A C00Z -179.4(6) . . . . ?
C01I C014 C01H C01C -179.6(6) . . . . ?

loop_
_smtbx_masks_void_nr
_smtbx_masks_void_average_x
_smtbx_masks_void_average_y
_smtbx_masks_void_average_z
_smtbx_masks_void_volume
_smtbx_masks_void_count_electrons
_smtbx_masks_void_content
1 -0.456 -0.456 -0.886 919.5 187.1 '2 CH2Cl2'
